data_7247223
loop_
_publ_author_name
'Kim, Gyeongwoo'
'Han, Jihun'
'Kim, Dongwon'
'Jung, Ok-Sang'

_publ_section_title
;
 Single crystals of cyclodimeric zinc(ii) complexes containing
 9,10-bis((isoquinolin-5-yloxy)methyl)anthracene: reversible adsorption of
 target molecules and recognition of CH2I2 in an SCSC mode
;
_journal_issue 36
_journal_name_full CrystEngComm
_journal_page_first 5077
_journal_page_last 5084
_journal_paper_doi 10.1039/D3CE00671A
_journal_volume 25
_journal_year 2023
_chemical_formula_moiety 'C68 H48 Cl4 N4 O4 Zn2, 4(C8 H10)'
_chemical_formula_sum 'C100 H88 Cl4 N4 O4 Zn2'
_chemical_formula_weight 1682.28
_space_group_crystal_system triclinic
_space_group_IT_number 2
_space_group_name_Hall '-P 1'
_space_group_name_H-M_alt 'P -1'
_atom_sites_solution_hydrogens geom
_atom_sites_solution_primary dual
_audit_creation_method SHELXL-2019/3
_audit_update_record
;
2023-07-04 deposited with the CCDC.	2023-08-16 downloaded from the CCDC.
;
_cell_angle_alpha 75.579(4)
_cell_angle_beta 72.959(5)
_cell_angle_gamma 88.789(5)
_cell_formula_units_Z 2
_cell_length_a 13.7962(11)
_cell_length_b 17.9965(12)
_cell_length_c 20.9970(15)
_cell_measurement_reflns_used 9996
_cell_measurement_temperature 193(2)
_cell_measurement_theta_max 28.18
_cell_measurement_theta_min 2.24
_cell_volume 4819.7(6)
_computing_cell_refinement 'Bruker APEX4 software'
_computing_data_collection 'Bruker APEX4 software'
_computing_data_reduction 'Bruker APEX4 software'
_computing_molecular_graphics ORTEP
_computing_publication_material CIFTAB
_computing_structure_refinement 'SHELXL-2019/2 (Sheldrick, 2019)'
_computing_structure_solution 'SHELXT 2018/2 (Sheldrick, 2018)'
_diffrn_ambient_temperature 193(2)
_diffrn_measured_fraction_theta_full 0.992
_diffrn_measured_fraction_theta_max 0.992
_diffrn_measurement_device_type 'Photon II detector'
_diffrn_measurement_method 'phi and omega scans'
_diffrn_radiation_type MoK\a
_diffrn_radiation_wavelength 0.71073
_diffrn_reflns_av_R_equivalents 0.1498
_diffrn_reflns_av_unetI/netI 0.1461
_diffrn_reflns_Laue_measured_fraction_full 0.992
_diffrn_reflns_Laue_measured_fraction_max 0.992
_diffrn_reflns_limit_h_max 16
_diffrn_reflns_limit_h_min -16
_diffrn_reflns_limit_k_max 21
_diffrn_reflns_limit_k_min -21
_diffrn_reflns_limit_l_max 25
_diffrn_reflns_limit_l_min -25
_diffrn_reflns_number 96812
_diffrn_reflns_point_group_measured_fraction_full 0.992
_diffrn_reflns_point_group_measured_fraction_max 0.992
_diffrn_reflns_theta_full 25.242
_diffrn_reflns_theta_max 25.250
_diffrn_reflns_theta_min 1.170
_diffrn_source 'Ius Microfocus'
_exptl_absorpt_coefficient_mu 0.658
_exptl_absorpt_correction_T_max 0.880
_exptl_absorpt_correction_T_min 0.880
_exptl_absorpt_correction_type multi-scan
_exptl_absorpt_process_details SADABS
_exptl_crystal_colour yellow
_exptl_crystal_density_diffrn 1.159
_exptl_crystal_description block
_exptl_crystal_F_000 1752
_exptl_crystal_size_max 0.200
_exptl_crystal_size_mid 0.200
_exptl_crystal_size_min 0.200
_refine_diff_density_max 1.554
_refine_diff_density_min -0.997
_refine_diff_density_rms 0.163
_refine_ls_extinction_method none
_refine_ls_goodness_of_fit_ref 1.086
_refine_ls_hydrogen_treatment constr
_refine_ls_matrix_type full
_refine_ls_number_parameters 1186
_refine_ls_number_reflns 17330
_refine_ls_number_restraints 2109
_refine_ls_restrained_S_all 1.042
_refine_ls_R_factor_all 0.2581
_refine_ls_R_factor_gt 0.1320
_refine_ls_shift/su_max 0.000
_refine_ls_shift/su_mean 0.000
_refine_ls_structure_factor_coef Fsqd
_refine_ls_weighting_details 'w=1/[\s^2^(Fo^2^)+(0.1915P)^2^+49.0643P] where P=(Fo^2^+2Fc^2^)/3'
_refine_ls_weighting_scheme calc
_refine_ls_wR_factor_gt 0.3165
_refine_ls_wR_factor_ref 0.4546
_reflns_Friedel_coverage 0.000
_reflns_number_gt 8121
_reflns_number_total 17330
_reflns_threshold_expression 'I > 2\s(I)'
_cod_data_source_file d3ce00671a2.cif
_cod_data_source_block ZnCl2_pX
_cod_depositor_comments
;
The following automatic conversions were performed:

data item '_exptl_absorpt_correction_type' value 'MULTI-SCAN' was
changed to 'multi-scan' in accordance with the
/home/data/users/saulius/crontab/automatic-downloads/rss-feeds/RSC/lib/dictionaries/cif_core.dic
dictionary named 'cif_core.dic' version 2.4.2 last updated on
2011-04-26.

Automatic conversion script
Id: cif_fix_values 8170 2020-07-09 18:12:32Z antanas 

 Adding full bibliography for 7247220--7247223.cif.
;
_cod_database_code 7247223
_shelx_shelxl_version_number 2019/3
_shelx_space_group_comment
; 
The symmetry employed for this shelxl refinement is uniquely defined 
by the following loop, which should always be used as a source of 
symmetry information in preference to the above space-group names. 
They are only intended as comments. 
;
_shelx_estimated_absorpt_t_min 0.880
_shelx_estimated_absorpt_t_max 0.880

loop_
_space_group_symop_operation_xyz
'x, y, z'
'-x, -y, -z'

loop_
_atom_site_label
_atom_site_type_symbol
_atom_site_fract_x
_atom_site_fract_y
_atom_site_fract_z
_atom_site_U_iso_or_equiv
_atom_site_adp_type
_atom_site_occupancy
_atom_site_site_symmetry_order
_atom_site_calc_flag
_atom_site_refinement_flags_posn
_atom_site_refinement_flags_adp
_atom_site_refinement_flags_occupancy
_atom_site_disorder_assembly
_atom_site_disorder_group
N2 N 0.7766(8) 0.7976(5) 0.4457(5) 0.048(2) Uani 1 1 d . U . . .
O2 O 0.4203(6) 0.7107(4) 0.5749(4) 0.0469(18) Uani 1 1 d . U . . .
C2 C 0.2345(11) 0.3192(6) 0.3657(7) 0.056(3) Uani 1 1 d . U . . .
N1 N 0.4030(9) 0.3405(5) 0.2870(6) 0.060(3) Uani 1 1 d . U . . .
C1 C 0.3125(13) 0.3056(6) 0.3090(7) 0.065(3) Uani 1 1 d . U . . .
H1 H 0.298418 0.269717 0.286032 0.078 Uiso 1 1 calc R U . . .
Cl1 Cl 0.4477(3) 0.23305(17) 0.16580(18) 0.0665(10) Uani 1 1 d . . . . .
Zn1 Zn 0.50275(14) 0.32957(8) 0.19642(8) 0.0664(6) Uani 1 1 d . . . . .
Cl2 Cl 0.6622(3) 0.33964(16) 0.19665(18) 0.0659(10) Uani 1 1 d . . . . .
Cl3 Cl 0.9648(2) 0.72601(16) 0.32723(17) 0.0542(8) Uani 1 1 d . . . . .
O4 O 0.4308(7) 0.7065(4) 0.0450(4) 0.061(2) Uani 1 1 d . U . . .
Cl4 Cl 1.0113(3) 0.90254(19) 0.39155(19) 0.0643(9) Uani 1 1 d . . . . .
O3 O 0.5895(7) 0.9699(5) 0.1757(5) 0.068(2) Uani 1 1 d . U . . .
N3 N 0.8463(7) 0.8934(5) 0.2976(5) 0.049(2) Uani 1 1 d . U . . .
N4 N 0.4738(10) 0.4314(6) 0.1368(6) 0.073(3) Uani 1 1 d . U . . .
O1 O 0.2099(7) 0.4395(4) 0.4851(5) 0.058(2) Uani 1 1 d . U . . .
Zn2 Zn 0.91263(11) 0.82733(7) 0.36649(7) 0.0497(4) Uani 1 1 d . . . . .
C3 C 0.1368(13) 0.2815(7) 0.3885(8) 0.070(3) Uani 1 1 d . U . . .
H3 H 0.121346 0.245659 0.365964 0.084 Uiso 1 1 calc R U . . .
C4 C 0.0649(11) 0.2972(7) 0.4435(8) 0.064(3) Uani 1 1 d . U . . .
H4 H -0.000859 0.272280 0.458539 0.076 Uiso 1 1 calc R U . . .
C5 C 0.0866(11) 0.3507(6) 0.4789(7) 0.058(3) Uani 1 1 d . U . . .
H5 H 0.036340 0.360458 0.517453 0.069 Uiso 1 1 calc R U . . .
C6 C 0.1795(10) 0.3868(6) 0.4565(7) 0.054(3) Uani 1 1 d . U . . .
C7 C 0.2553(11) 0.3722(6) 0.4003(6) 0.051(2) Uani 1 1 d . U . . .
C8 C 0.3536(10) 0.4070(6) 0.3757(7) 0.054(3) Uani 1 1 d . U . . .
H8 H 0.371265 0.442655 0.397624 0.065 Uiso 1 1 calc R U . . .
C9 C 0.4251(11) 0.3908(6) 0.3203(7) 0.060(3) Uani 1 1 d . U . . .
H9 H 0.491201 0.415123 0.305008 0.072 Uiso 1 1 calc R U . . .
C10 C 0.1324(10) 0.4632(6) 0.5377(7) 0.053(3) Uani 1 1 d . U . . .
H10A H 0.105964 0.419029 0.578078 0.064 Uiso 1 1 calc R U . . .
H10B H 0.075418 0.483202 0.519948 0.064 Uiso 1 1 calc R U . . .
C11 C 0.2246(14) 0.7475(9) 0.4322(9) 0.093(4) Uani 1 1 d . U . . .
H11 H 0.234549 0.798303 0.403247 0.111 Uiso 1 1 calc R U . . .
C12 C 0.1832(13) 0.6898(9) 0.4123(8) 0.088(4) Uani 1 1 d . U . . .
H12 H 0.163336 0.701424 0.371425 0.106 Uiso 1 1 calc R U . . .
C13 C 0.1722(10) 0.6178(8) 0.4521(7) 0.067(3) Uani 1 1 d . U . . .
H13 H 0.147792 0.577785 0.437670 0.080 Uiso 1 1 calc R U . . .
C14 C 0.1962(9) 0.5996(6) 0.5157(6) 0.050(3) Uani 1 1 d . U . . .
C15 C 0.1797(10) 0.5261(6) 0.5584(7) 0.058(3) Uani 1 1 d . U . . .
C16 C 0.2082(15) 0.5085(7) 0.6189(8) 0.088(4) Uani 1 1 d . U . . .
C17 C 0.197(2) 0.4326(9) 0.6637(11) 0.141(6) Uani 1 1 d . U . . .
H17 H 0.173319 0.391537 0.650427 0.169 Uiso 1 1 calc R U . . .
C18 C 0.220(2) 0.4170(11) 0.7235(13) 0.177(7) Uani 1 1 d . U . . .
H18 H 0.206290 0.366996 0.753723 0.212 Uiso 1 1 calc R U . . .
C19 C 0.265(2) 0.4781(11) 0.7409(13) 0.179(7) Uani 1 1 d . U . . .
H19 H 0.283141 0.468187 0.782393 0.215 Uiso 1 1 calc R U . . .
C20 C 0.281(2) 0.5482(10) 0.6985(11) 0.140(6) Uani 1 1 d . U . . .
H20 H 0.312652 0.586823 0.710611 0.168 Uiso 1 1 calc R U . . .
C21 C 0.2544(14) 0.5688(8) 0.6370(8) 0.086(4) Uani 1 1 d . U . . .
C22 C 0.2659(10) 0.6434(6) 0.5953(6) 0.051(3) Uani 1 1 d . U . . .
C23 C 0.2376(9) 0.6599(6) 0.5349(6) 0.047(2) Uani 1 1 d . U . . .
C24 C 0.2506(11) 0.7338(7) 0.4905(8) 0.069(3) Uani 1 1 d . U . . .
H24 H 0.278203 0.774796 0.502022 0.083 Uiso 1 1 calc R U . . .
C25 C 0.3153(10) 0.7053(6) 0.6141(6) 0.051(3) Uani 1 1 d . U . . .
H25A H 0.283960 0.754869 0.602224 0.061 Uiso 1 1 calc R U . . .
H25B H 0.307747 0.691491 0.664022 0.061 Uiso 1 1 calc R U . . .
C26 C 0.4833(9) 0.7632(6) 0.5838(6) 0.045(2) Uani 1 1 d . U . . .
C27 C 0.4578(9) 0.8020(5) 0.6336(6) 0.044(2) Uani 1 1 d . U . . .
H27 H 0.391557 0.795171 0.665334 0.052 Uiso 1 1 calc R U . . .
C28 C 0.5315(9) 0.8529(6) 0.6375(6) 0.044(2) Uani 1 1 d . U . . .
H28 H 0.513672 0.879380 0.672805 0.052 Uiso 1 1 calc R U . . .
C29 C 0.6248(10) 0.8651(5) 0.5935(6) 0.044(2) Uani 1 1 d . U . . .
H29 H 0.671570 0.900786 0.596916 0.053 Uiso 1 1 calc R U . . .
C30 C 0.6541(9) 0.8248(5) 0.5416(6) 0.040(2) Uani 1 1 d . U . . .
C31 C 0.7518(9) 0.8354(6) 0.4934(6) 0.044(2) Uani 1 1 d . U . . .
H31 H 0.800313 0.870598 0.495658 0.053 Uiso 1 1 calc R U . . .
C32 C 0.7099(9) 0.7454(6) 0.4416(6) 0.044(2) Uani 1 1 d . U . . .
H32 H 0.730648 0.717332 0.407565 0.052 Uiso 1 1 calc R U . . .
C33 C 0.6160(9) 0.7333(5) 0.4848(6) 0.042(2) Uani 1 1 d . U . . .
H33 H 0.570515 0.697786 0.479769 0.050 Uiso 1 1 calc R U . . .
C34 C 0.5816(8) 0.7720(5) 0.5384(6) 0.036(2) Uani 1 1 d . U . . .
C35 C 0.8371(9) 0.9680(6) 0.2910(6) 0.044(3) Uani 1 1 d . U . . .
H35 H 0.875580 0.993394 0.311030 0.053 Uiso 1 1 calc R U . . .
C36 C 0.7742(9) 1.0119(6) 0.2565(6) 0.045(2) Uani 1 1 d . U . . .
C37 C 0.7642(10) 1.0909(7) 0.2512(7) 0.056(3) Uani 1 1 d . U . . .
H37 H 0.804275 1.117905 0.268917 0.067 Uiso 1 1 calc R U . . .
C38 C 0.6978(11) 1.1277(7) 0.2211(7) 0.060(3) Uani 1 1 d . U . . .
H38 H 0.691488 1.181149 0.217275 0.073 Uiso 1 1 calc R U . . .
C39 C 0.6370(11) 1.0887(7) 0.1948(7) 0.065(3) Uani 1 1 d . U . . .
H39 H 0.590180 1.116545 0.173939 0.078 Uiso 1 1 calc R U . . .
C40 C 0.6435(11) 1.0146(7) 0.1986(7) 0.059(3) Uani 1 1 d . U . . .
C41 C 0.7145(10) 0.9730(6) 0.2283(6) 0.050(3) Uani 1 1 d . U . . .
C42 C 0.7300(10) 0.8939(6) 0.2326(6) 0.050(3) Uani 1 1 d . U . . .
H42 H 0.696045 0.866706 0.211178 0.060 Uiso 1 1 calc R U . . .
C43 C 0.7938(9) 0.8570(6) 0.2674(6) 0.047(3) Uani 1 1 d . U . . .
H43 H 0.801821 0.803697 0.270757 0.056 Uiso 1 1 calc R U . . .
C44 C 0.5228(12) 1.0070(7) 0.1380(7) 0.069(3) Uani 1 1 d . U . . .
H44A H 0.559308 1.050490 0.099699 0.083 Uiso 1 1 calc R U . . .
H44B H 0.464638 1.026637 0.168586 0.083 Uiso 1 1 calc R U . . .
C45 C 0.4867(11) 0.9463(7) 0.1107(6) 0.056(3) Uani 1 1 d . U . . .
C46 C 0.5545(10) 0.9324(6) 0.0509(6) 0.050(2) Uani 1 1 d . U . . .
C47 C 0.6530(11) 0.9700(7) 0.0192(7) 0.065(3) Uani 1 1 d . U . . .
H47 H 0.673949 1.006507 0.038970 0.078 Uiso 1 1 calc R U . . .
C48 C 0.7170(13) 0.9557(9) -0.0375(8) 0.081(4) Uani 1 1 d . U . . .
H48 H 0.781471 0.982681 -0.057603 0.097 Uiso 1 1 calc R U . . .
C49 C 0.6897(13) 0.9012(9) -0.0675(8) 0.081(4) Uani 1 1 d . U . . .
H49 H 0.736855 0.890724 -0.106947 0.097 Uiso 1 1 calc R U . . .
C50 C 0.5978(11) 0.8635(7) -0.0412(7) 0.060(3) Uani 1 1 d . U . . .
H50 H 0.580609 0.827637 -0.063154 0.072 Uiso 1 1 calc R U . . .
C51 C 0.5256(10) 0.8762(6) 0.0191(6) 0.050(2) Uani 1 1 d . U . . .
C52 C 0.4308(10) 0.8374(6) 0.0499(7) 0.053(3) Uani 1 1 d . U . . .
C53 C 0.3666(11) 0.8468(8) 0.1127(7) 0.062(3) Uani 1 1 d . U . . .
C54 C 0.2755(13) 0.8024(10) 0.1498(8) 0.083(4) Uani 1 1 d . U . . .
H54 H 0.255231 0.763982 0.131623 0.100 Uiso 1 1 calc R U . . .
C55 C 0.2179(16) 0.8124(12) 0.2087(10) 0.111(5) Uani 1 1 d . U . . .
H55 H 0.156889 0.781127 0.231436 0.134 Uiso 1 1 calc R U . . .
C56 C 0.2418(16) 0.8658(13) 0.2388(9) 0.108(5) Uani 1 1 d . U . . .
H56 H 0.197640 0.871279 0.281376 0.130 Uiso 1 1 calc R U . . .
C57 C 0.3304(14) 0.9120(11) 0.2071(8) 0.093(4) Uani 1 1 d . U . . .
H57 H 0.347777 0.948821 0.227936 0.112 Uiso 1 1 calc R U . . .
C58 C 0.3962(12) 0.9034(8) 0.1417(7) 0.064(3) Uani 1 1 d . U . . .
C59 C 0.3989(10) 0.7814(7) 0.0165(7) 0.058(3) Uani 1 1 d . U . . .
H59A H 0.324326 0.779830 0.025622 0.069 Uiso 1 1 calc R U . . .
H59B H 0.431167 0.797217 -0.034005 0.069 Uiso 1 1 calc R U . . .
C1F C 0.810(3) 0.696(2) 0.0583(19) 0.185(12) Uani 0.5 1 d DG U P A 4
C2F C 0.841(3) 0.7536(19) 0.082(2) 0.190(12) Uani 0.5 1 d DG U P A 4
H2F H 0.806034 0.799757 0.080789 0.228 Uiso 0.5 1 calc R U P A 4
C3F C 0.923(3) 0.744(2) 0.1089(19) 0.188(12) Uani 0.5 1 d G U P A 4
H3F H 0.944144 0.783718 0.125336 0.226 Uiso 0.5 1 calc R U P A 4
C4F C 0.974(2) 0.677(2) 0.1113(19) 0.186(12) Uani 0.5 1 d DG U P A 4
C5F C 0.944(3) 0.6186(19) 0.087(2) 0.183(12) Uani 0.5 1 d DG U P A 4
H5F H 0.978549 0.572484 0.088817 0.220 Uiso 0.5 1 calc R U P A 4
C6F C 0.861(3) 0.6281(19) 0.0607(18) 0.186(12) Uani 0.5 1 d G U P A 4
H6F H 0.840438 0.588522 0.044270 0.223 Uiso 0.5 1 calc R U P A 4
C7F C 1.069(3) 0.669(3) 0.133(3) 0.197(17) Uani 0.5 1 d D U P A 4
H7FA H 1.050932 0.662170 0.183125 0.296 Uiso 0.5 1 calc R U P A 4
H7FB H 1.113720 0.715233 0.109632 0.296 Uiso 0.5 1 calc R U P A 4
H7FC H 1.104026 0.624051 0.121229 0.296 Uiso 0.5 1 calc R U P A 4
C8F C 0.727(4) 0.703(3) 0.027(3) 0.197(17) Uani 0.5 1 d D U P A 4
H8FA H 0.747345 0.682099 -0.013683 0.296 Uiso 0.5 1 calc R U P A 4
H8FB H 0.713044 0.756931 0.013502 0.296 Uiso 0.5 1 calc R U P A 4
H8FC H 0.666547 0.673705 0.060444 0.296 Uiso 0.5 1 calc R U P A 4
C60 C 0.3933(11) 0.6445(7) 0.0324(7) 0.060(3) Uani 1 1 d . U . . .
C61 C 0.3305(12) 0.6460(8) -0.0068(8) 0.074(4) Uani 1 1 d . U . . .
H61 H 0.311069 0.693605 -0.030012 0.089 Uiso 1 1 calc R U . . .
C62 C 0.2938(14) 0.5748(8) -0.0130(8) 0.088(4) Uani 1 1 d . U . . .
H62 H 0.250341 0.575837 -0.040890 0.106 Uiso 1 1 calc R U . . .
C63 C 0.3201(13) 0.5053(8) 0.0206(8) 0.080(4) Uani 1 1 d . U . . .
H63 H 0.295866 0.458716 0.015600 0.096 Uiso 1 1 calc R U . . .
C64 C 0.3834(11) 0.5040(7) 0.0627(7) 0.060(3) Uani 1 1 d . U . . .
C65 C 0.4125(11) 0.4345(7) 0.0981(7) 0.063(3) Uani 1 1 d . U . . .
H65 H 0.387230 0.387631 0.094218 0.075 Uiso 1 1 calc R U . . .
C66 C 0.5122(13) 0.4988(7) 0.1408(8) 0.079(4) Uani 1 1 d . U . . .
H66 H 0.558316 0.496567 0.167083 0.094 Uiso 1 1 calc R U . . .
C67 C 0.4879(12) 0.5685(7) 0.1093(8) 0.073(3) Uani 1 1 d . U . . .
H67 H 0.515025 0.614097 0.114240 0.087 Uiso 1 1 calc R U . . .
C68 C 0.4206(11) 0.5724(7) 0.0686(7) 0.058(3) Uani 1 1 d . U . . .
C1A C 0.2299(10) 0.9431(7) 0.4877(8) 0.061(3) Uani 1 1 d . U . B 1
C2A C 0.2967(10) 0.9387(7) 0.5257(7) 0.058(3) Uani 1 1 d . U . B 1
H2A H 0.271327 0.938403 0.573050 0.069 Uiso 1 1 calc R U . B 1
C3A C 0.3995(10) 0.9348(6) 0.4969(6) 0.049(3) Uani 1 1 d . U . B 1
H3A H 0.443688 0.931576 0.524593 0.059 Uiso 1 1 calc R U . B 1
C4A C 0.4393(9) 0.9354(6) 0.4279(6) 0.045(2) Uani 1 1 d . U . B 1
C5A C 0.3705(10) 0.9382(6) 0.3904(6) 0.050(3) Uani 1 1 d . U . B 1
H5A H 0.394121 0.937378 0.343348 0.060 Uiso 1 1 calc R U . B 1
C6A C 0.2698(11) 0.9422(7) 0.4210(7) 0.061(3) Uani 1 1 d . U . B 1
H6A H 0.224832 0.944365 0.393908 0.073 Uiso 1 1 calc R U . B 1
C7A C 0.1196(11) 0.9458(11) 0.5207(11) 0.103(6) Uani 1 1 d . U . B 1
H7AA H 0.089583 0.979789 0.488119 0.155 Uiso 1 1 calc R U . B 1
H7AB H 0.108920 0.965381 0.561648 0.155 Uiso 1 1 calc R U . B 1
H7AC H 0.087356 0.893967 0.534126 0.155 Uiso 1 1 calc R U . B 1
C8A C 0.5493(10) 0.9335(8) 0.3949(7) 0.068(3) Uani 1 1 d . U . B 1
H8AA H 0.562308 0.888852 0.375346 0.102 Uiso 1 1 calc R U . B 1
H8AB H 0.585467 0.929647 0.429305 0.102 Uiso 1 1 calc R U . B 1
H8AC H 0.573224 0.980602 0.358141 0.102 Uiso 1 1 calc R U . B 1
C1C C 0.542(3) 0.6985(17) 0.2641(16) 0.191(13) Uani 0.5 1 d DG U P C 3
C2C C 0.578(2) 0.6252(17) 0.2720(16) 0.189(14) Uani 0.5 1 d DG U P C 3
H2C H 0.616881 0.609110 0.232737 0.227 Uiso 0.5 1 calc R U P C 3
C3C C 0.558(2) 0.5754(15) 0.3372(17) 0.180(13) Uani 0.5 1 d DG U P C 3
H3C H 0.582392 0.525242 0.342559 0.215 Uiso 0.5 1 calc R U P C 3
C4C C 0.501(2) 0.5989(17) 0.3946(16) 0.166(12) Uani 0.5 1 d DG U P C 3
C5C C 0.4644(19) 0.6722(17) 0.3867(16) 0.161(12) Uani 0.5 1 d G U P C 3
H5C H 0.425503 0.688244 0.425976 0.193 Uiso 0.5 1 calc R U P C 3
C6C C 0.485(2) 0.7220(15) 0.3215(18) 0.163(12) Uani 0.5 1 d DG U P C 3
H6C H 0.459990 0.772113 0.316153 0.196 Uiso 0.5 1 calc R U P C 3
C7C C 0.494(3) 0.545(2) 0.4644(17) 0.157(13) Uani 0.5 1 d D U P C 3
H7CA H 0.551667 0.512648 0.460138 0.235 Uiso 0.5 1 calc R U P C 3
H7CB H 0.430440 0.513276 0.481187 0.235 Uiso 0.5 1 calc R U P C 3
H7CC H 0.494453 0.575900 0.497011 0.235 Uiso 0.5 1 calc R U P C 3
C8C C 0.555(3) 0.748(2) 0.1933(17) 0.157(14) Uani 0.5 1 d D U P C 3
H8C1 H 0.626052 0.749862 0.165695 0.235 Uiso 0.5 1 calc R U P C 3
H8C2 H 0.535613 0.800287 0.196068 0.235 Uiso 0.5 1 calc R U P C 3
H8C3 H 0.511623 0.727040 0.171739 0.235 Uiso 0.5 1 calc R U P C 3
C1B C 0.0743(11) 0.4709(10) 0.2729(10) 0.075(6) Uani 0.5 1 d DG U P D 1
C2B C 0.0625(11) 0.5326(12) 0.3028(11) 0.103(7) Uani 0.5 1 d G U P D 1
H2B H -0.003399 0.544612 0.326514 0.123 Uiso 0.5 1 calc R U P D 1
C3B C 0.1472(14) 0.5766(10) 0.2979(11) 0.096(7) Uani 0.5 1 d DG U P D 1
H3B H 0.139126 0.618783 0.318307 0.115 Uiso 0.5 1 calc R U P D 1
C4B C 0.2436(12) 0.5590(10) 0.2631(10) 0.077(6) Uani 0.5 1 d DG U P D 1
C5B C 0.2554(10) 0.4973(9) 0.2332(8) 0.061(5) Uani 0.5 1 d G U P D 1
H5B H 0.321331 0.485259 0.209489 0.073 Uiso 0.5 1 calc R U P D 1
C6B C 0.1708(13) 0.4532(8) 0.2381(9) 0.069(6) Uani 0.5 1 d DG U P D 1
H6B H 0.178808 0.411087 0.217696 0.082 Uiso 0.5 1 calc R U P D 1
C7B C -0.0143(18) 0.418(2) 0.284(2) 0.124(11) Uani 0.5 1 d D U P D 1
H7BA H -0.058157 0.409809 0.331461 0.186 Uiso 0.5 1 calc R U P D 1
H7BB H 0.009830 0.368887 0.275447 0.186 Uiso 0.5 1 calc R U P D 1
H7BC H -0.052787 0.441154 0.252109 0.186 Uiso 0.5 1 calc R U P D 1
C8B C 0.3323(18) 0.612(2) 0.254(2) 0.123(11) Uani 0.5 1 d D U P D 1
H8B1 H 0.337201 0.656623 0.215348 0.185 Uiso 0.5 1 calc R U P D 1
H8B2 H 0.395069 0.584657 0.245559 0.185 Uiso 0.5 1 calc R U P D 1
H8B3 H 0.322374 0.629451 0.296371 0.185 Uiso 0.5 1 calc R U P D 1
C1G C -0.091(3) 0.808(2) 0.757(2) 0.099(6) Uani 0.310(12) 1 d DG U P E 1
C2G C -0.153(2) 0.762(2) 0.818(2) 0.102(7) Uani 0.310(12) 1 d G U P E 1
H2G H -0.222909 0.772028 0.833704 0.123 Uiso 0.310(12) 1 calc R U P E 1
C3G C -0.113(3) 0.702(2) 0.8564(19) 0.111(9) Uani 0.310(12) 1 d G U P E 1
H3G H -0.155851 0.670221 0.898241 0.133 Uiso 0.310(12) 1 calc R U P E 1
C4G C -0.011(3) 0.687(2) 0.833(2) 0.116(8) Uani 0.310(12) 1 d DG U P E 1
C5G C 0.051(2) 0.734(3) 0.772(2) 0.118(8) Uani 0.310(12) 1 d G U P E 1
H5G H 0.120934 0.723784 0.756605 0.142 Uiso 0.310(12) 1 calc R U P E 1
C6G C 0.011(3) 0.794(2) 0.734(2) 0.106(6) Uani 0.310(12) 1 d G U P E 1
H6G H 0.053877 0.825592 0.692066 0.128 Uiso 0.310(12) 1 calc R U P E 1
C7G C -0.130(5) 0.877(3) 0.717(3) 0.101(10) Uani 0.310(12) 1 d D U P E 1
H7GA H -0.107569 0.878336 0.667826 0.152 Uiso 0.310(12) 1 calc R U P E 1
H7GB H -0.104270 0.924158 0.723492 0.152 Uiso 0.310(12) 1 calc R U P E 1
H7GC H -0.204628 0.874226 0.733250 0.152 Uiso 0.310(12) 1 calc R U P E 1
C8G C 0.018(5) 0.615(3) 0.877(3) 0.130(18) Uani 0.310(12) 1 d D U P E 1
H8GA H 0.080283 0.596968 0.849243 0.194 Uiso 0.310(12) 1 calc R U P E 1
H8GB H -0.036655 0.575312 0.891784 0.194 Uiso 0.310(12) 1 calc R U P E 1
H8GC H 0.030939 0.626216 0.917111 0.194 Uiso 0.310(12) 1 calc R U P E 1
C1D C 0.0015(11) 0.7560(10) 0.7474(11) 0.113(6) Uani 0.690(12) 1 d DG U P E 2
C2D C 0.0193(10) 0.8237(10) 0.6953(9) 0.099(5) Uani 0.690(12) 1 d G U P E 2
H2D H 0.084555 0.835923 0.662503 0.119 Uiso 0.690(12) 1 calc R U P E 2
C3D C -0.0582(13) 0.8736(8) 0.6913(8) 0.088(5) Uani 0.690(12) 1 d G U P E 2
H3D H -0.046042 0.919836 0.655704 0.106 Uiso 0.690(12) 1 calc R U P E 2
C4D C -0.1537(11) 0.8557(9) 0.7394(10) 0.080(5) Uani 0.690(12) 1 d G U P E 2
C5D C -0.1715(10) 0.7881(9) 0.7915(8) 0.085(5) Uani 0.690(12) 1 d G U P E 2
H5D H -0.236704 0.775858 0.824306 0.101 Uiso 0.690(12) 1 calc R U P E 2
C6D C -0.0939(13) 0.7382(8) 0.7955(9) 0.109(5) Uani 0.690(12) 1 d G U P E 2
H6D H -0.106108 0.691944 0.831106 0.131 Uiso 0.690(12) 1 calc R U P E 2
C7D C -0.235(2) 0.9099(14) 0.7330(15) 0.101(7) Uani 0.690(12) 1 d . U P E 2
H7DA H -0.301470 0.882016 0.754834 0.152 Uiso 0.690(12) 1 calc R U P E 2
H7DB H -0.227331 0.932889 0.684127 0.152 Uiso 0.690(12) 1 calc R U P E 2
H7DC H -0.230012 0.950447 0.755669 0.152 Uiso 0.690(12) 1 calc R U P E 2
C8D C 0.081(2) 0.6985(19) 0.752(2) 0.165(11) Uani 0.690(12) 1 d D U P E 2
H8D1 H 0.115972 0.691928 0.706249 0.248 Uiso 0.690(12) 1 calc R U P E 2
H8D2 H 0.048924 0.649182 0.782535 0.248 Uiso 0.690(12) 1 calc R U P E 2
H8D3 H 0.130396 0.716940 0.771050 0.248 Uiso 0.690(12) 1 calc R U P E 2
C1E C 1.0210(11) 1.0320(11) 0.1421(8) 0.071(5) Uani 0.5 1 d G U P F 5
H1E H 1.065565 1.015937 0.169250 0.086 Uiso 0.5 1 calc R U P F 5
C2E C 0.9951(14) 1.1082(10) 0.1282(9) 0.082(6) Uani 0.5 1 d DG U P F 5
H2E H 1.021936 1.144123 0.145853 0.099 Uiso 0.5 1 calc R U P F 5
C3E C 0.9299(14) 1.1318(8) 0.0885(10) 0.084(6) Uani 0.5 1 d DG U P F 5
C4E C 0.8905(12) 1.0792(11) 0.0627(8) 0.072(5) Uani 0.5 1 d G U P F 5
H4E H 0.845971 1.095305 0.035562 0.087 Uiso 0.5 1 calc R U P F 5
C5E C 0.9165(12) 1.0030(10) 0.0766(8) 0.064(5) Uani 0.5 1 d DG U P F 5
H5E H 0.889600 0.967119 0.058958 0.077 Uiso 0.5 1 calc R U P F 5
C6E C 0.9817(13) 0.9795(8) 0.1163(8) 0.067(5) Uani 0.5 1 d DG U P F 5
C7E C 1.015(3) 0.9001(15) 0.130(2) 0.133(11) Uani 0.5 1 d D U P F 5
H7EA H 1.065704 0.896443 0.154793 0.199 Uiso 0.5 1 calc R U P F 5
H7EB H 1.045381 0.886700 0.086005 0.199 Uiso 0.5 1 calc R U P F 5
H7EC H 0.956668 0.864644 0.157618 0.199 Uiso 0.5 1 calc R U P F 5
C8E C 0.891(3) 1.2078(16) 0.071(2) 0.159(13) Uani 0.5 1 d D U P F 5
H8EA H 0.854907 1.222363 0.113551 0.239 Uiso 0.5 1 calc R U P F 5
H8EB H 0.844393 1.206887 0.043980 0.239 Uiso 0.5 1 calc R U P F 5
H8EC H 0.947797 1.245305 0.044231 0.239 Uiso 0.5 1 calc R U P F 5

loop_
_atom_site_aniso_label
_atom_site_aniso_U_11
_atom_site_aniso_U_22
_atom_site_aniso_U_33
_atom_site_aniso_U_23
_atom_site_aniso_U_13
_atom_site_aniso_U_12
N2 0.065(6) 0.031(5) 0.054(5) -0.006(4) -0.029(5) 0.004(4)
O2 0.056(5) 0.031(4) 0.060(5) -0.019(3) -0.022(4) 0.000(3)
C2 0.100(7) 0.023(5) 0.066(6) -0.014(5) -0.053(5) 0.009(5)
N1 0.102(7) 0.024(5) 0.075(6) -0.014(4) -0.055(6) 0.016(5)
C1 0.122(9) 0.021(5) 0.076(7) -0.017(5) -0.061(7) 0.011(6)
Cl1 0.098(3) 0.0446(17) 0.081(2) -0.0311(16) -0.052(2) 0.0174(17)
Zn1 0.1141(14) 0.0328(8) 0.0760(11) -0.0235(7) -0.0572(10) 0.0231(8)
Cl2 0.109(3) 0.0331(15) 0.078(2) -0.0148(15) -0.061(2) 0.0131(16)
Cl3 0.061(2) 0.0366(15) 0.072(2) -0.0192(14) -0.0261(17) 0.0032(14)
O4 0.087(6) 0.032(4) 0.076(5) -0.011(4) -0.048(5) 0.014(4)
Cl4 0.064(2) 0.0591(19) 0.085(2) -0.0346(18) -0.0305(19) -0.0018(16)
O3 0.096(6) 0.055(5) 0.076(6) -0.023(4) -0.053(5) 0.027(4)
N3 0.058(6) 0.034(5) 0.056(6) -0.014(4) -0.018(5) 0.007(4)
N4 0.120(9) 0.039(5) 0.084(7) -0.022(5) -0.064(6) 0.022(5)
O1 0.075(6) 0.041(4) 0.083(5) -0.035(4) -0.044(5) 0.012(4)
Zn2 0.0558(9) 0.0362(7) 0.0639(10) -0.0143(6) -0.0268(8) 0.0006(6)
C3 0.119(9) 0.034(6) 0.077(8) -0.013(6) -0.059(7) -0.004(6)
C4 0.083(8) 0.037(6) 0.093(8) -0.015(6) -0.061(6) -0.001(6)
C5 0.084(7) 0.030(5) 0.078(7) -0.015(5) -0.051(6) 0.005(5)
C6 0.079(7) 0.027(5) 0.076(7) -0.016(5) -0.053(5) 0.007(5)
C7 0.090(7) 0.022(5) 0.066(6) -0.018(4) -0.054(5) 0.015(5)
C8 0.084(7) 0.025(5) 0.078(7) -0.020(5) -0.055(6) 0.013(5)
C9 0.093(8) 0.023(5) 0.087(8) -0.023(5) -0.054(6) 0.019(5)
C10 0.066(7) 0.035(5) 0.072(7) -0.019(5) -0.037(6) 0.004(5)
C11 0.127(10) 0.065(7) 0.097(9) 0.010(7) -0.071(8) -0.036(8)
C12 0.116(10) 0.074(8) 0.085(8) 0.004(7) -0.062(8) -0.031(8)
C13 0.068(8) 0.060(7) 0.076(8) -0.007(6) -0.033(7) -0.023(6)
C14 0.046(6) 0.039(5) 0.069(6) -0.018(5) -0.020(5) -0.005(5)
C15 0.077(7) 0.034(5) 0.072(7) -0.020(5) -0.029(6) -0.001(5)
C16 0.159(10) 0.033(6) 0.099(8) -0.010(5) -0.080(8) -0.014(7)
C17 0.261(15) 0.055(8) 0.149(11) 0.009(8) -0.150(11) -0.045(10)
C18 0.333(17) 0.068(9) 0.174(12) 0.030(9) -0.187(12) -0.070(11)
C19 0.337(17) 0.080(10) 0.165(12) 0.022(9) -0.181(12) -0.070(12)
C20 0.269(15) 0.056(8) 0.132(11) 0.009(8) -0.136(11) -0.044(10)
C21 0.153(10) 0.042(6) 0.089(8) -0.013(5) -0.078(7) -0.017(7)
C22 0.064(6) 0.033(5) 0.060(6) -0.015(4) -0.020(5) 0.002(5)
C23 0.043(6) 0.033(5) 0.067(6) -0.016(4) -0.016(5) -0.002(5)
C24 0.081(8) 0.047(6) 0.090(8) -0.002(6) -0.053(7) -0.017(6)
C25 0.064(7) 0.037(5) 0.053(6) -0.016(5) -0.015(6) -0.004(5)
C26 0.065(6) 0.020(5) 0.059(6) -0.012(4) -0.032(5) 0.005(4)
C27 0.057(6) 0.021(5) 0.059(6) -0.009(4) -0.029(5) 0.008(4)
C28 0.064(7) 0.023(5) 0.052(6) -0.010(5) -0.030(5) 0.003(5)
C29 0.069(7) 0.020(5) 0.053(6) -0.006(4) -0.036(5) -0.003(5)
C30 0.060(6) 0.016(4) 0.051(5) -0.006(4) -0.032(5) 0.007(4)
C31 0.061(6) 0.023(5) 0.058(6) -0.011(5) -0.033(5) 0.001(5)
C32 0.048(6) 0.022(5) 0.064(6) -0.008(5) -0.023(5) -0.008(5)
C33 0.059(6) 0.020(5) 0.054(6) -0.010(4) -0.025(5) 0.004(4)
C34 0.051(5) 0.013(4) 0.054(5) -0.005(4) -0.033(4) 0.003(4)
C35 0.042(6) 0.034(5) 0.053(6) -0.008(5) -0.010(5) -0.004(5)
C36 0.053(6) 0.030(5) 0.049(6) -0.010(4) -0.012(5) 0.001(4)
C37 0.067(8) 0.036(5) 0.064(7) -0.013(5) -0.018(6) 0.006(5)
C38 0.085(8) 0.033(6) 0.064(7) -0.016(5) -0.021(6) 0.014(5)
C39 0.095(9) 0.045(6) 0.064(7) -0.017(6) -0.039(6) 0.027(6)
C40 0.086(7) 0.044(6) 0.059(6) -0.023(5) -0.032(6) 0.019(5)
C41 0.064(7) 0.036(5) 0.055(6) -0.014(5) -0.022(5) 0.008(5)
C42 0.070(7) 0.036(5) 0.054(6) -0.014(5) -0.030(6) 0.009(5)
C43 0.064(7) 0.032(5) 0.052(6) -0.012(5) -0.028(6) 0.008(5)
C44 0.099(9) 0.051(7) 0.071(7) -0.020(6) -0.045(7) 0.029(6)
C45 0.076(7) 0.044(6) 0.055(6) -0.008(5) -0.034(5) 0.026(5)
C46 0.069(6) 0.038(5) 0.055(6) -0.009(5) -0.039(5) 0.020(5)
C47 0.078(8) 0.047(7) 0.073(8) -0.015(6) -0.025(6) 0.008(6)
C48 0.083(9) 0.072(8) 0.084(9) -0.021(7) -0.019(7) -0.003(7)
C49 0.096(9) 0.074(9) 0.066(8) -0.022(7) -0.010(7) 0.003(8)
C50 0.081(8) 0.052(7) 0.057(7) -0.018(6) -0.030(6) 0.010(6)
C51 0.066(6) 0.038(5) 0.056(6) -0.009(5) -0.037(5) 0.018(5)
C52 0.068(6) 0.039(5) 0.060(6) -0.008(5) -0.037(5) 0.022(5)
C53 0.066(7) 0.060(7) 0.058(6) 0.001(5) -0.027(5) 0.014(5)
C54 0.080(9) 0.087(9) 0.072(8) -0.004(7) -0.020(7) 0.005(7)
C55 0.102(11) 0.117(12) 0.091(10) -0.012(9) -0.004(8) 0.008(9)
C56 0.109(11) 0.131(12) 0.062(9) -0.012(8) -0.005(8) 0.030(10)
C57 0.103(10) 0.108(10) 0.062(8) -0.015(7) -0.023(7) 0.027(8)
C58 0.079(7) 0.067(7) 0.051(6) -0.013(5) -0.031(5) 0.026(5)
C59 0.067(7) 0.046(6) 0.066(7) -0.004(5) -0.037(6) 0.012(5)
C1F 0.19(3) 0.21(3) 0.16(2) -0.02(2) -0.071(19) 0.02(2)
C2F 0.19(3) 0.21(3) 0.16(2) -0.02(2) -0.051(19) 0.00(2)
C3F 0.18(3) 0.21(3) 0.15(2) -0.03(2) -0.044(19) -0.01(2)
C4F 0.18(3) 0.23(3) 0.15(2) -0.02(2) -0.058(18) -0.01(2)
C5F 0.18(3) 0.22(3) 0.15(2) -0.03(2) -0.070(19) 0.02(2)
C6F 0.19(3) 0.22(3) 0.16(2) -0.03(2) -0.078(19) 0.03(2)
C7F 0.17(3) 0.26(4) 0.15(3) -0.01(3) -0.06(3) -0.04(3)
C8F 0.20(4) 0.18(4) 0.21(4) -0.01(3) -0.09(3) 0.01(3)
C60 0.082(8) 0.042(5) 0.063(7) -0.010(5) -0.037(6) 0.009(5)
C61 0.096(9) 0.049(6) 0.087(8) -0.001(6) -0.056(7) -0.007(6)
C62 0.125(10) 0.061(8) 0.099(9) -0.005(7) -0.076(8) -0.005(7)
C63 0.119(10) 0.046(6) 0.093(9) -0.010(6) -0.064(8) -0.008(7)
C64 0.089(8) 0.039(5) 0.064(7) -0.014(5) -0.042(6) 0.007(5)
C65 0.102(9) 0.039(6) 0.065(7) -0.026(5) -0.040(7) 0.011(6)
C66 0.122(10) 0.038(6) 0.113(9) -0.029(6) -0.084(8) 0.027(6)
C67 0.109(9) 0.041(6) 0.094(8) -0.026(6) -0.063(7) 0.020(6)
C68 0.087(8) 0.036(5) 0.062(7) -0.015(5) -0.036(6) 0.011(5)
C1A 0.049(6) 0.049(6) 0.094(8) -0.038(6) -0.019(6) -0.001(5)
C2A 0.066(7) 0.047(6) 0.065(7) -0.024(6) -0.017(6) -0.006(6)
C3A 0.066(7) 0.032(5) 0.056(6) -0.007(5) -0.029(5) 0.000(5)
C4A 0.060(6) 0.022(5) 0.052(6) -0.003(5) -0.018(5) 0.001(5)
C5A 0.070(7) 0.030(5) 0.059(6) -0.015(5) -0.029(6) 0.004(5)
C6A 0.077(7) 0.040(6) 0.085(7) -0.029(6) -0.040(6) 0.001(6)
C7A 0.057(8) 0.119(13) 0.153(15) -0.080(12) -0.021(9) 0.001(9)
C8A 0.070(8) 0.056(8) 0.074(9) -0.013(7) -0.020(7) 0.010(7)
C1C 0.123(18) 0.18(2) 0.28(3) -0.11(2) -0.03(2) 0.044(19)
C2C 0.136(19) 0.16(2) 0.27(3) -0.11(2) -0.02(2) 0.040(19)
C3C 0.119(19) 0.16(2) 0.27(3) -0.12(2) -0.02(2) 0.026(18)
C4C 0.099(16) 0.17(2) 0.27(3) -0.14(2) -0.04(2) -0.002(17)
C5C 0.083(16) 0.17(2) 0.28(3) -0.15(2) -0.05(2) 0.013(17)
C6C 0.089(17) 0.18(2) 0.27(3) -0.15(2) -0.05(2) 0.030(18)
C7C 0.080(18) 0.16(3) 0.27(3) -0.14(2) -0.05(2) -0.02(2)
C8C 0.12(3) 0.16(3) 0.26(3) -0.13(3) -0.10(3) 0.03(2)
C1B 0.070(11) 0.080(13) 0.079(13) -0.034(11) -0.018(11) 0.016(10)
C2B 0.105(13) 0.104(15) 0.086(14) -0.054(12) 0.016(13) 0.003(12)
C3B 0.107(14) 0.107(14) 0.082(13) -0.060(12) -0.010(13) 0.016(11)
C4B 0.092(12) 0.069(12) 0.069(12) -0.030(10) -0.016(11) 0.036(10)
C5B 0.069(11) 0.070(12) 0.044(11) -0.014(9) -0.021(10) 0.038(9)
C6B 0.072(12) 0.061(12) 0.061(12) -0.010(10) -0.010(11) 0.033(9)
C7B 0.081(16) 0.13(2) 0.16(3) -0.06(2) -0.02(2) 0.002(17)
C8B 0.113(18) 0.10(2) 0.15(3) -0.06(2) -0.02(2) 0.019(17)
C1G 0.087(9) 0.086(10) 0.120(11) -0.032(9) -0.019(9) -0.007(8)
C2G 0.088(12) 0.085(12) 0.124(14) -0.033(11) -0.011(11) -0.001(11)
C3G 0.095(13) 0.090(14) 0.129(15) -0.030(12) -0.005(13) 0.005(12)
C4G 0.093(12) 0.101(13) 0.135(14) -0.023(11) -0.010(12) 0.005(11)
C5G 0.096(12) 0.102(13) 0.136(14) -0.025(12) -0.007(11) 0.007(11)
C6G 0.088(10) 0.094(11) 0.127(12) -0.029(10) -0.014(10) -0.007(9)
C7G 0.099(17) 0.089(17) 0.116(18) -0.036(14) -0.023(17) -0.003(15)
C8G 0.10(3) 0.11(3) 0.15(3) -0.02(2) 0.00(3) 0.01(2)
C1D 0.089(9) 0.100(11) 0.133(12) -0.026(9) -0.012(9) 0.005(9)
C2D 0.083(9) 0.097(11) 0.118(12) -0.036(9) -0.022(9) -0.016(8)
C3D 0.085(10) 0.081(10) 0.107(11) -0.039(8) -0.026(9) -0.018(8)
C4D 0.081(10) 0.069(10) 0.105(12) -0.044(8) -0.030(9) -0.016(8)
C5D 0.081(9) 0.069(10) 0.106(12) -0.034(8) -0.021(9) 0.003(8)
C6D 0.091(9) 0.089(10) 0.131(11) -0.023(9) -0.011(9) 0.005(8)
C7D 0.117(15) 0.082(14) 0.112(17) -0.021(13) -0.048(14) 0.020(12)
C8D 0.123(15) 0.149(18) 0.173(19) -0.012(16) 0.007(16) 0.037(14)
C1E 0.036(10) 0.122(11) 0.036(9) -0.008(9) 0.009(8) -0.004(9)
C2E 0.061(11) 0.101(10) 0.060(10) -0.022(9) 0.023(8) -0.036(9)
C3E 0.070(11) 0.070(9) 0.069(11) 0.002(9) 0.027(8) 0.000(9)
C4E 0.046(10) 0.103(10) 0.042(10) 0.011(9) 0.004(8) 0.002(9)
C5E 0.048(10) 0.090(9) 0.036(9) -0.013(9) 0.015(7) -0.018(9)
C6E 0.049(10) 0.077(9) 0.040(9) 0.002(8) 0.024(8) 0.008(8)
C7E 0.12(2) 0.108(14) 0.12(2) -0.003(16) 0.011(18) 0.038(16)
C8E 0.16(2) 0.088(14) 0.15(2) 0.018(16) 0.022(19) 0.022(17)

loop_
_atom_type_symbol
_atom_type_description
_atom_type_scat_dispersion_real
_atom_type_scat_dispersion_imag
_atom_type_scat_source
C C 0.0033 0.0016 'International Tables Vol C Tables 4.2.6.8 and 6.1.1.4'
H H 0.0000 0.0000 'International Tables Vol C Tables 4.2.6.8 and 6.1.1.4'
N N 0.0061 0.0033 'International Tables Vol C Tables 4.2.6.8 and 6.1.1.4'
O O 0.0106 0.0060 'International Tables Vol C Tables 4.2.6.8 and 6.1.1.4'
Cl Cl 0.1484 0.1585 'International Tables Vol C Tables 4.2.6.8 and 6.1.1.4'
Zn Zn 0.2839 1.4301 'International Tables Vol C Tables 4.2.6.8 and 6.1.1.4'

loop_
_geom_angle_atom_site_label_1
_geom_angle_atom_site_label_2
_geom_angle_atom_site_label_3
_geom_angle
_geom_angle_site_symmetry_1
_geom_angle_site_symmetry_3
_geom_angle_publ_flag
C31 N2 C32 121.3(11) . . ?
C31 N2 Zn2 119.8(8) . . ?
C32 N2 Zn2 118.5(8) . . ?
C26 O2 C25 117.5(8) . . ?
C7 C2 C3 119.1(13) . . ?
C7 C2 C1 118.8(13) . . ?
C3 C2 C1 122.1(11) . . ?
C1 N1 C9 119.3(12) . . ?
C1 N1 Zn1 119.7(8) . . ?
C9 N1 Zn1 120.5(10) . . ?
N1 C1 C2 122.8(11) . . ?
N1 C1 H1 118.6 . . ?
C2 C1 H1 118.6 . . ?
N1 Zn1 N4 96.0(4) . . ?
N1 Zn1 Cl2 111.6(3) . . ?
N4 Zn1 Cl2 107.1(4) . . ?
N1 Zn1 Cl1 109.2(3) . . ?
N4 Zn1 Cl1 109.1(3) . . ?
Cl2 Zn1 Cl1 120.93(14) . . ?
C60 O4 C59 117.9(9) . . ?
C40 O3 C44 117.9(9) . . ?
C35 N3 C43 118.4(10) . . ?
C35 N3 Zn2 122.2(8) . . ?
C43 N3 Zn2 118.2(7) . . ?
C65 N4 C66 118.5(11) . . ?
C65 N4 Zn1 122.0(9) . . ?
C66 N4 Zn1 119.3(8) . . ?
C6 O1 C10 116.3(10) . . ?
N3 Zn2 N2 94.4(4) . . ?
N3 Zn2 Cl4 108.7(3) . . ?
N2 Zn2 Cl4 110.6(3) . . ?
N3 Zn2 Cl3 106.0(3) . . ?
N2 Zn2 Cl3 109.4(3) . . ?
Cl4 Zn2 Cl3 123.73(14) . . ?
C4 C3 C2 119.2(12) . . ?
C4 C3 H3 120.4 . . ?
C2 C3 H3 120.4 . . ?
C3 C4 C5 121.5(13) . . ?
C3 C4 H4 119.2 . . ?
C5 C4 H4 119.2 . . ?
C6 C5 C4 118.8(13) . . ?
C6 C5 H5 120.6 . . ?
C4 C5 H5 120.6 . . ?
C5 C6 O1 124.7(12) . . ?
C5 C6 C7 121.4(11) . . ?
O1 C6 C7 113.8(11) . . ?
C8 C7 C6 123.7(10) . . ?
C8 C7 C2 116.3(12) . . ?
C6 C7 C2 119.9(12) . . ?
C9 C8 C7 121.4(10) . . ?
C9 C8 H8 119.3 . . ?
C7 C8 H8 119.3 . . ?
N1 C9 C8 121.4(13) . . ?
N1 C9 H9 119.3 . . ?
C8 C9 H9 119.3 . . ?
O1 C10 C15 108.0(10) . . ?
O1 C10 H10A 110.1 . . ?
C15 C10 H10A 110.1 . . ?
O1 C10 H10B 110.1 . . ?
C15 C10 H10B 110.1 . . ?
H10A C10 H10B 108.4 . . ?
C24 C11 C12 122.4(14) . . ?
C24 C11 H11 118.8 . . ?
C12 C11 H11 118.8 . . ?
C13 C12 C11 118.7(13) . . ?
C13 C12 H12 120.7 . . ?
C11 C12 H12 120.7 . . ?
C12 C13 C14 121.7(12) . . ?
C12 C13 H13 119.2 . . ?
C14 C13 H13 119.2 . . ?
C15 C14 C13 121.5(10) . . ?
C15 C14 C23 120.2(11) . . ?
C13 C14 C23 118.3(11) . . ?
C14 C15 C16 120.7(11) . . ?
C14 C15 C10 119.1(11) . . ?
C16 C15 C10 120.1(11) . . ?
C15 C16 C17 123.4(12) . . ?
C15 C16 C21 119.1(12) . . ?
C17 C16 C21 117.4(13) . . ?
C18 C17 C16 123.0(15) . . ?
C18 C17 H17 118.5 . . ?
C16 C17 H17 118.5 . . ?
C17 C18 C19 118.6(16) . . ?
C17 C18 H18 120.7 . . ?
C19 C18 H18 120.7 . . ?
C20 C19 C18 119.7(17) . . ?
C20 C19 H19 120.1 . . ?
C18 C19 H19 120.1 . . ?
C19 C20 C21 124.2(16) . . ?
C19 C20 H20 117.9 . . ?
C21 C20 H20 117.9 . . ?
C22 C21 C20 123.6(12) . . ?
C22 C21 C16 119.5(12) . . ?
C20 C21 C16 116.9(13) . . ?
C21 C22 C23 120.6(10) . . ?
C21 C22 C25 119.0(11) . . ?
C23 C22 C25 120.3(10) . . ?
C22 C23 C24 122.5(10) . . ?
C22 C23 C14 119.7(10) . . ?
C24 C23 C14 117.8(11) . . ?
C11 C24 C23 121.1(12) . . ?
C11 C24 H24 119.5 . . ?
C23 C24 H24 119.5 . . ?
O2 C25 C22 105.9(9) . . ?
O2 C25 H25A 110.6 . . ?
C22 C25 H25A 110.6 . . ?
O2 C25 H25B 110.6 . . ?
C22 C25 H25B 110.6 . . ?
H25A C25 H25B 108.7 . . ?
C27 C26 O2 125.3(11) . . ?
C27 C26 C34 120.2(10) . . ?
O2 C26 C34 114.4(9) . . ?
C26 C27 C28 119.0(12) . . ?
C26 C27 H27 120.5 . . ?
C28 C27 H27 120.5 . . ?
C29 C28 C27 122.5(11) . . ?
C29 C28 H28 118.7 . . ?
C27 C28 H28 118.7 . . ?
C28 C29 C30 119.9(10) . . ?
C28 C29 H29 120.1 . . ?
C30 C29 H29 120.1 . . ?
C31 C30 C29 122.4(10) . . ?
C31 C30 C34 119.5(10) . . ?
C29 C30 C34 118.0(11) . . ?
N2 C31 C30 121.1(10) . . ?
N2 C31 H31 119.4 . . ?
C30 C31 H31 119.4 . . ?
C33 C32 N2 120.8(11) . . ?
C33 C32 H32 119.6 . . ?
N2 C32 H32 119.6 . . ?
C32 C33 C34 122.1(10) . . ?
C32 C33 H33 119.0 . . ?
C34 C33 H33 119.0 . . ?
C26 C34 C30 120.3(10) . . ?
C26 C34 C33 124.5(9) . . ?
C30 C34 C33 115.2(11) . . ?
N3 C35 C36 124.0(10) . . ?
N3 C35 H35 118.0 . . ?
C36 C35 H35 118.0 . . ?
C35 C36 C37 123.1(11) . . ?
C35 C36 C41 117.6(10) . . ?
C37 C36 C41 119.2(11) . . ?
C38 C37 C36 119.4(12) . . ?
C38 C37 H37 120.3 . . ?
C36 C37 H37 120.3 . . ?
C37 C38 C39 121.3(11) . . ?
C37 C38 H38 119.3 . . ?
C39 C38 H38 119.3 . . ?
C40 C39 C38 121.6(12) . . ?
C40 C39 H39 119.2 . . ?
C38 C39 H39 119.2 . . ?
C39 C40 O3 127.8(12) . . ?
C39 C40 C41 119.6(12) . . ?
O3 C40 C41 112.6(10) . . ?
C40 C41 C42 124.0(11) . . ?
C40 C41 C36 118.8(10) . . ?
C42 C41 C36 117.2(10) . . ?
C43 C42 C41 119.9(10) . . ?
C43 C42 H42 120.1 . . ?
C41 C42 H42 120.1 . . ?
N3 C43 C42 122.6(10) . . ?
N3 C43 H43 118.7 . . ?
C42 C43 H43 118.7 . . ?
O3 C44 C45 105.8(9) . . ?
O3 C44 H44A 110.6 . . ?
C45 C44 H44A 110.6 . . ?
O3 C44 H44B 110.6 . . ?
C45 C44 H44B 110.6 . . ?
H44A C44 H44B 108.7 . . ?
C58 C45 C46 120.0(12) . . ?
C58 C45 C44 124.5(13) . . ?
C46 C45 C44 115.5(13) . . ?
C45 C46 C47 123.1(12) . . ?
C45 C46 C51 119.8(12) . . ?
C47 C46 C51 117.1(12) . . ?
C48 C47 C46 122.3(13) . . ?
C48 C47 H47 118.9 . . ?
C46 C47 H47 118.9 . . ?
C47 C48 C49 120.6(16) . . ?
C47 C48 H48 119.7 . . ?
C49 C48 H48 119.7 . . ?
C50 C49 C48 121.1(15) . . ?
C50 C49 H49 119.5 . . ?
C48 C49 H49 119.5 . . ?
C49 C50 C51 121.3(13) . . ?
C49 C50 H50 119.4 . . ?
C51 C50 H50 119.4 . . ?
C52 C51 C50 124.1(11) . . ?
C52 C51 C46 118.3(12) . . ?
C50 C51 C46 117.7(12) . . ?
C51 C52 C53 121.8(12) . . ?
C51 C52 C59 118.7(12) . . ?
C53 C52 C59 119.5(12) . . ?
C52 C53 C54 123.7(14) . . ?
C52 C53 C58 118.4(13) . . ?
C54 C53 C58 117.9(14) . . ?
C55 C54 C53 121.9(18) . . ?
C55 C54 H54 119.0 . . ?
C53 C54 H54 119.0 . . ?
C54 C55 C56 123(2) . . ?
C54 C55 H55 118.6 . . ?
C56 C55 H55 118.6 . . ?
C55 C56 C57 119.9(18) . . ?
C55 C56 H56 120.0 . . ?
C57 C56 H56 120.0 . . ?
C56 C57 C58 119.3(18) . . ?
C56 C57 H57 120.4 . . ?
C58 C57 H57 120.4 . . ?
C45 C58 C53 121.5(13) . . ?
C45 C58 C57 120.3(14) . . ?
C53 C58 C57 118.1(15) . . ?
O4 C59 C52 107.8(9) . . ?
O4 C59 H59A 110.1 . . ?
C52 C59 H59A 110.1 . . ?
O4 C59 H59B 110.1 . . ?
C52 C59 H59B 110.1 . . ?
H59A C59 H59B 108.5 . . ?
C2F C1F C6F 120.0 . . ?
C2F C1F C8F 123(2) . . ?
C6F C1F C8F 117(2) . . ?
C1F C2F C3F 120.0 . . ?
C1F C2F H2F 120.0 . . ?
C3F C2F H2F 120.0 . . ?
C4F C3F C2F 120.0 . . ?
C4F C3F H3F 120.0 . . ?
C2F C3F H3F 120.0 . . ?
C3F C4F C5F 120.0 . . ?
C3F C4F C7F 120.3(19) . . ?
C5F C4F C7F 119.4(19) . . ?
C4F C5F C6F 120.0 . . ?
C4F C5F H5F 120.0 . . ?
C6F C5F H5F 120.0 . . ?
C5F C6F C1F 120.0 . . ?
C5F C6F H6F 120.0 . . ?
C1F C6F H6F 120.0 . . ?
C4F C7F H7FA 109.5 . . ?
C4F C7F H7FB 109.5 . . ?
H7FA C7F H7FB 109.5 . . ?
C4F C7F H7FC 109.5 . . ?
H7FA C7F H7FC 109.5 . . ?
H7FB C7F H7FC 109.5 . . ?
C1F C8F H8FA 109.5 . . ?
C1F C8F H8FB 109.5 . . ?
H8FA C8F H8FB 109.5 . . ?
C1F C8F H8FC 109.5 . . ?
H8FA C8F H8FC 109.5 . . ?
H8FB C8F H8FC 109.5 . . ?
C61 C60 O4 125.9(11) . . ?
C61 C60 C68 120.2(12) . . ?
O4 C60 C68 113.9(10) . . ?
C60 C61 C62 119.3(12) . . ?
C60 C61 H61 120.4 . . ?
C62 C61 H61 120.4 . . ?
C63 C62 C61 121.4(13) . . ?
C63 C62 H62 119.3 . . ?
C61 C62 H62 119.3 . . ?
C62 C63 C64 119.2(12) . . ?
C62 C63 H63 120.4 . . ?
C64 C63 H63 120.4 . . ?
C68 C64 C65 118.4(11) . . ?
C68 C64 C63 120.2(11) . . ?
C65 C64 C63 121.4(11) . . ?
N4 C65 C64 122.8(11) . . ?
N4 C65 H65 118.6 . . ?
C64 C65 H65 118.6 . . ?
C67 C66 N4 123.1(12) . . ?
C67 C66 H66 118.5 . . ?
N4 C66 H66 118.5 . . ?
C66 C67 C68 118.8(12) . . ?
C66 C67 H67 120.6 . . ?
C68 C67 H67 120.6 . . ?
C64 C68 C67 118.3(11) . . ?
C64 C68 C60 119.9(11) . . ?
C67 C68 C60 121.7(11) . . ?
C6A C1A C2A 116.8(13) . . ?
C6A C1A C7A 123.0(14) . . ?
C2A C1A C7A 120.1(14) . . ?
C1A C2A C3A 121.5(12) . . ?
C1A C2A H2A 119.2 . . ?
C3A C2A H2A 119.2 . . ?
C2A C3A C4A 120.8(11) . . ?
C2A C3A H3A 119.6 . . ?
C4A C3A H3A 119.6 . . ?
C3A C4A C5A 116.9(12) . . ?
C3A C4A C8A 122.2(11) . . ?
C5A C4A C8A 120.9(11) . . ?
C6A C5A C4A 120.2(12) . . ?
C6A C5A H5A 119.9 . . ?
C4A C5A H5A 119.9 . . ?
C1A C6A C5A 123.6(12) . . ?
C1A C6A H6A 118.2 . . ?
C5A C6A H6A 118.2 . . ?
C1A C7A H7AA 109.5 . . ?
C1A C7A H7AB 109.5 . . ?
H7AA C7A H7AB 109.5 . . ?
C1A C7A H7AC 109.5 . . ?
H7AA C7A H7AC 109.5 . . ?
H7AB C7A H7AC 109.5 . . ?
C4A C8A H8AA 109.5 . . ?
C4A C8A H8AB 109.5 . . ?
H8AA C8A H8AB 109.5 . . ?
C4A C8A H8AC 109.5 . . ?
H8AA C8A H8AC 109.5 . . ?
H8AB C8A H8AC 109.5 . . ?
C2C C1C C6C 120.0 . . ?
C2C C1C C8C 119.2(11) . . ?
C6C C1C C8C 120.4(11) . . ?
C1C C2C C3C 120.0 . . ?
C1C C2C H2C 120.0 . . ?
C3C C2C H2C 120.0 . . ?
C2C C3C C4C 120.0 . . ?
C2C C3C H3C 120.0 . . ?
C4C C3C H3C 120.0 . . ?
C5C C4C C3C 120.0 . . ?
C5C C4C C7C 122.8(16) . . ?
C3C C4C C7C 116.6(16) . . ?
C4C C5C C6C 120.0 . . ?
C4C C5C H5C 120.0 . . ?
C6C C5C H5C 120.0 . . ?
C5C C6C C1C 120.0 . . ?
C5C C6C H6C 120.0 . . ?
C1C C6C H6C 120.0 . . ?
C4C C7C C7C 161(3) . 2_666 ?
C4C C7C H7CA 109.5 . . ?
C7C C7C H7CA 55.1 2_666 . ?
C4C C7C H7CB 109.5 . . ?
C7C C7C H7CB 71.0 2_666 . ?
H7CA C7C H7CB 109.5 . . ?
C4C C7C H7CC 109.5 . . ?
C7C C7C H7CC 87.2 2_666 . ?
H7CA C7C H7CC 109.5 . . ?
H7CB C7C H7CC 109.5 . . ?
C1C C8C H8C1 109.5 . . ?
C1C C8C H8C2 109.5 . . ?
H8C1 C8C H8C2 109.5 . . ?
C1C C8C H8C3 109.5 . . ?
H8C1 C8C H8C3 109.5 . . ?
H8C2 C8C H8C3 109.5 . . ?
C2B C1B C6B 120.0 . . ?
C2B C1B C7B 120.6(15) . . ?
C6B C1B C7B 119.1(14) . . ?
C3B C2B C1B 120.0 . . ?
C3B C2B H2B 120.0 . . ?
C1B C2B H2B 120.0 . . ?
C2B C3B C4B 120.0 . . ?
C2B C3B H3B 120.0 . . ?
C4B C3B H3B 120.0 . . ?
C3B C4B C5B 120.0 . . ?
C3B C4B C8B 118.1(13) . . ?
C5B C4B C8B 121.8(14) . . ?
C6B C5B C4B 120.0 . . ?
C6B C5B H5B 120.0 . . ?
C4B C5B H5B 120.0 . . ?
C5B C6B C1B 120.0 . . ?
C5B C6B H6B 120.0 . . ?
C1B C6B H6B 120.0 . . ?
C1B C7B H7BA 109.5 . . ?
C1B C7B H7BB 109.5 . . ?
H7BA C7B H7BB 109.5 . . ?
C1B C7B H7BC 109.5 . . ?
H7BA C7B H7BC 109.5 . . ?
H7BB C7B H7BC 109.5 . . ?
C4B C8B H8B1 109.5 . . ?
C4B C8B H8B2 109.5 . . ?
H8B1 C8B H8B2 109.5 . . ?
C4B C8B H8B3 109.5 . . ?
H8B1 C8B H8B3 109.5 . . ?
H8B2 C8B H8B3 109.5 . . ?
C2G C1G C6G 120.0 . . ?
C2G C1G C7G 121(4) . . ?
C6G C1G C7G 119(4) . . ?
C1G C2G C3G 120.0 . . ?
C1G C2G H2G 120.0 . . ?
C3G C2G H2G 120.0 . . ?
C4G C3G C2G 120.0 . . ?
C4G C3G H3G 120.0 . . ?
C2G C3G H3G 120.0 . . ?
C5G C4G C3G 120.0 . . ?
C5G C4G C8G 126(4) . . ?
C3G C4G C8G 114(4) . . ?
C4G C5G C6G 120.0 . . ?
C4G C5G H5G 120.0 . . ?
C6G C5G H5G 120.0 . . ?
C5G C6G C1G 120.0 . . ?
C5G C6G H6G 120.0 . . ?
C1G C6G H6G 120.0 . . ?
C1G C7G H7GA 109.5 . . ?
C1G C7G H7GB 109.5 . . ?
H7GA C7G H7GB 109.5 . . ?
C1G C7G H7GC 109.5 . . ?
H7GA C7G H7GC 109.5 . . ?
H7GB C7G H7GC 109.5 . . ?
C4G C8G H8GA 109.5 . . ?
C4G C8G H8GB 109.5 . . ?
H8GA C8G H8GB 109.5 . . ?
C4G C8G H8GC 109.5 . . ?
H8GA C8G H8GC 109.5 . . ?
H8GB C8G H8GC 109.5 . . ?
C2D C1D C6D 120.0 . . ?
C2D C1D C8D 122.1(19) . . ?
C6D C1D C8D 117.8(19) . . ?
C3D C2D C1D 120.0 . . ?
C3D C2D H2D 120.0 . . ?
C1D C2D H2D 120.0 . . ?
C2D C3D C4D 120.0 . . ?
C2D C3D H3D 120.0 . . ?
C4D C3D H3D 120.0 . . ?
C5D C4D C3D 120.0 . . ?
C5D C4D C7D 121.5(16) . . ?
C3D C4D C7D 118.5(16) . . ?
C6D C5D C4D 120.0 . . ?
C6D C5D H5D 120.0 . . ?
C4D C5D H5D 120.0 . . ?
C5D C6D C1D 120.0 . . ?
C5D C6D H6D 120.0 . . ?
C1D C6D H6D 120.0 . . ?
C4D C7D H7DA 109.5 . . ?
C4D C7D H7DB 109.5 . . ?
H7DA C7D H7DB 109.5 . . ?
C4D C7D H7DC 109.5 . . ?
H7DA C7D H7DC 109.5 . . ?
H7DB C7D H7DC 109.5 . . ?
C1D C8D H8D1 109.5 . . ?
C1D C8D H8D2 109.5 . . ?
H8D1 C8D H8D2 109.5 . . ?
C1D C8D H8D3 109.5 . . ?
H8D1 C8D H8D3 109.5 . . ?
H8D2 C8D H8D3 109.5 . . ?
C2E C1E C6E 120.0 . . ?
C2E C1E H1E 120.0 . . ?
C6E C1E H1E 120.0 . . ?
C1E C2E C3E 120.0 . . ?
C1E C2E H2E 120.0 . . ?
C3E C2E H2E 120.0 . . ?
C4E C3E C2E 120.0 . . ?
C4E C3E C8E 112.3(18) . . ?
C2E C3E C8E 127.7(18) . . ?
C3E C4E C5E 120.0 . . ?
C3E C4E H4E 120.0 . . ?
C5E C4E H4E 120.0 . . ?
C4E C5E C6E 120.0 . . ?
C4E C5E H5E 120.0 . . ?
C6E C5E H5E 120.0 . . ?
C5E C6E C1E 120.0 . . ?
C5E C6E C7E 122.0(16) . . ?
C1E C6E C7E 117.9(17) . . ?
C6E C7E H7EA 109.5 . . ?
C6E C7E H7EB 109.5 . . ?
H7EA C7E H7EB 109.5 . . ?
C6E C7E H7EC 109.5 . . ?
H7EA C7E H7EC 109.5 . . ?
H7EB C7E H7EC 109.5 . . ?
C3E C8E H8EA 109.5 . . ?
C3E C8E H8EB 109.5 . . ?
H8EA C8E H8EB 109.5 . . ?
C3E C8E H8EC 109.5 . . ?
H8EA C8E H8EC 109.5 . . ?
H8EB C8E H8EC 109.5 . . ?

loop_
_geom_bond_atom_site_label_1
_geom_bond_atom_site_label_2
_geom_bond_distance
_geom_bond_site_symmetry_2
_geom_bond_publ_flag
N2 C31 1.308(14) . ?
N2 C32 1.365(13) . ?
N2 Zn2 2.084(10) . ?
O2 C26 1.378(12) . ?
O2 C25 1.433(14) . ?
C2 C7 1.413(15) . ?
C2 C3 1.42(2) . ?
C2 C1 1.42(2) . ?
N1 C1 1.311(18) . ?
N1 C9 1.360(14) . ?
N1 Zn1 2.047(12) . ?
C1 H1 0.9500 . ?
Cl1 Zn1 2.215(3) . ?
Zn1 N4 2.051(10) . ?
Zn1 Cl2 2.212(4) . ?
Cl3 Zn2 2.206(3) . ?
O4 C60 1.356(14) . ?
O4 C59 1.448(13) . ?
Cl4 Zn2 2.194(3) . ?
O3 C40 1.364(15) . ?
O3 C44 1.433(15) . ?
N3 C35 1.324(13) . ?
N3 C43 1.361(14) . ?
N3 Zn2 2.053(9) . ?
N4 C65 1.324(16) . ?
N4 C66 1.366(16) . ?
O1 C6 1.375(13) . ?
O1 C10 1.438(15) . ?
C3 C4 1.37(2) . ?
C3 H3 0.9500 . ?
C4 C5 1.439(16) . ?
C4 H4 0.9500 . ?
C5 C6 1.347(18) . ?
C5 H5 0.9500 . ?
C6 C7 1.404(18) . ?
C7 C8 1.401(18) . ?
C8 C9 1.377(18) . ?
C8 H8 0.9500 . ?
C9 H9 0.9500 . ?
C10 C15 1.528(15) . ?
C10 H10A 0.9900 . ?
C10 H10B 0.9900 . ?
C11 C24 1.339(19) . ?
C11 C12 1.40(2) . ?
C11 H11 0.9500 . ?
C12 C13 1.340(19) . ?
C12 H12 0.9500 . ?
C13 C14 1.427(17) . ?
C13 H13 0.9500 . ?
C14 C15 1.382(17) . ?
C14 C23 1.430(15) . ?
C15 C16 1.398(18) . ?
C16 C17 1.43(2) . ?
C16 C21 1.450(17) . ?
C17 C18 1.34(2) . ?
C17 H17 0.9500 . ?
C18 C19 1.45(2) . ?
C18 H18 0.9500 . ?
C19 C20 1.33(2) . ?
C19 H19 0.9500 . ?
C20 C21 1.41(2) . ?
C20 H20 0.9500 . ?
C21 C22 1.391(17) . ?
C22 C23 1.395(16) . ?
C22 C25 1.506(15) . ?
C23 C24 1.401(17) . ?
C24 H24 0.9500 . ?
C25 H25A 0.9900 . ?
C25 H25B 0.9900 . ?
C26 C27 1.358(15) . ?
C26 C34 1.395(16) . ?
C27 C28 1.415(15) . ?
C27 H27 0.9500 . ?
C28 C29 1.332(16) . ?
C28 H28 0.9500 . ?
C29 C30 1.414(15) . ?
C29 H29 0.9500 . ?
C30 C31 1.411(16) . ?
C30 C34 1.421(14) . ?
C31 H31 0.9500 . ?
C32 C33 1.330(16) . ?
C32 H32 0.9500 . ?
C33 C34 1.430(15) . ?
C33 H33 0.9500 . ?
C35 C36 1.399(15) . ?
C35 H35 0.9500 . ?
C36 C37 1.405(15) . ?
C36 C41 1.427(16) . ?
C37 C38 1.334(17) . ?
C37 H37 0.9500 . ?
C38 C39 1.411(18) . ?
C38 H38 0.9500 . ?
C39 C40 1.319(16) . ?
C39 H39 0.9500 . ?
C40 C41 1.417(17) . ?
C41 C42 1.420(15) . ?
C42 C43 1.364(15) . ?
C42 H42 0.9500 . ?
C43 H43 0.9500 . ?
C44 C45 1.508(18) . ?
C44 H44A 0.9900 . ?
C44 H44B 0.9900 . ?
C45 C58 1.375(19) . ?
C45 C46 1.404(17) . ?
C46 C47 1.425(19) . ?
C46 C51 1.462(16) . ?
C47 C48 1.34(2) . ?
C47 H47 0.9500 . ?
C48 C49 1.40(2) . ?
C48 H48 0.9500 . ?
C49 C50 1.35(2) . ?
C49 H49 0.9500 . ?
C50 C51 1.429(18) . ?
C50 H50 0.9500 . ?
C51 C52 1.391(18) . ?
C52 C53 1.404(18) . ?
C52 C59 1.502(17) . ?
C53 C54 1.41(2) . ?
C53 C58 1.431(19) . ?
C54 C55 1.31(2) . ?
C54 H54 0.9500 . ?
C55 C56 1.37(3) . ?
C55 H55 0.9500 . ?
C56 C57 1.38(3) . ?
C56 H56 0.9500 . ?
C57 C58 1.45(2) . ?
C57 H57 0.9500 . ?
C59 H59A 0.9900 . ?
C59 H59B 0.9900 . ?
C1F C2F 1.3900 . ?
C1F C6F 1.3900 . ?
C1F C8F 1.464(19) . ?
C2F C3F 1.3900 . ?
C2F H2F 0.9500 . ?
C3F C4F 1.3900 . ?
C3F H3F 0.9500 . ?
C4F C5F 1.3900 . ?
C4F C7F 1.500(19) . ?
C5F C6F 1.3900 . ?
C5F H5F 0.9500 . ?
C6F H6F 0.9500 . ?
C7F H7FA 0.9800 . ?
C7F H7FB 0.9800 . ?
C7F H7FC 0.9800 . ?
C8F H8FA 0.9800 . ?
C8F H8FB 0.9800 . ?
C8F H8FC 0.9800 . ?
C60 C61 1.354(17) . ?
C60 C68 1.434(16) . ?
C61 C62 1.437(19) . ?
C61 H61 0.9500 . ?
C62 C63 1.37(2) . ?
C62 H62 0.9500 . ?
C63 C64 1.408(18) . ?
C63 H63 0.9500 . ?
C64 C68 1.391(16) . ?
C64 C65 1.403(17) . ?
C65 H65 0.9500 . ?
C66 C67 1.350(17) . ?
C66 H66 0.9500 . ?
C67 C68 1.426(18) . ?
C67 H67 0.9500 . ?
C1A C6A 1.351(19) . ?
C1A C2A 1.375(18) . ?
C1A C7A 1.48(2) . ?
C2A C3A 1.377(17) . ?
C2A H2A 0.9500 . ?
C3A C4A 1.389(16) . ?
C3A H3A 0.9500 . ?
C4A C5A 1.392(16) . ?
C4A C8A 1.476(18) . ?
C5A C6A 1.358(18) . ?
C5A H5A 0.9500 . ?
C6A H6A 0.9500 . ?
C7A H7AA 0.9800 . ?
C7A H7AB 0.9800 . ?
C7A H7AC 0.9800 . ?
C8A H8AA 0.9800 . ?
C8A H8AB 0.9800 . ?
C8A H8AC 0.9800 . ?
C1C C2C 1.3900 . ?
C1C C6C 1.3900 . ?
C1C C8C 1.493(11) . ?
C2C C3C 1.3900 . ?
C2C H2C 0.9500 . ?
C3C C4C 1.3900 . ?
C3C H3C 0.9500 . ?
C4C C5C 1.3900 . ?
C4C C7C 1.517(18) . ?
C5C C6C 1.3900 . ?
C5C H5C 0.9500 . ?
C6C H6C 0.9500 . ?
C7C C7C 1.97(7) 2_666 ?
C7C H7CA 0.9800 . ?
C7C H7CB 0.9800 . ?
C7C H7CC 0.9800 . ?
C8C H8C1 0.9800 . ?
C8C H8C2 0.9800 . ?
C8C H8C3 0.9800 . ?
C1B C2B 1.3900 . ?
C1B C6B 1.3900 . ?
C1B C7B 1.490(17) . ?
C2B C3B 1.3900 . ?
C2B H2B 0.9500 . ?
C3B C4B 1.3900 . ?
C3B H3B 0.9500 . ?
C4B C5B 1.3900 . ?
C4B C8B 1.508(16) . ?
C5B C6B 1.3900 . ?
C5B H5B 0.9500 . ?
C6B H6B 0.9500 . ?
C7B H7BA 0.9800 . ?
C7B H7BB 0.9800 . ?
C7B H7BC 0.9800 . ?
C8B H8B1 0.9800 . ?
C8B H8B2 0.9800 . ?
C8B H8B3 0.9800 . ?
C1G C2G 1.3900 . ?
C1G C6G 1.3900 . ?
C1G C7G 1.50(2) . ?
C2G C3G 1.3900 . ?
C2G H2G 0.9500 . ?
C3G C4G 1.3900 . ?
C3G H3G 0.9500 . ?
C4G C5G 1.3900 . ?
C4G C8G 1.51(2) . ?
C5G C6G 1.3900 . ?
C5G H5G 0.9500 . ?
C6G H6G 0.9500 . ?
C7G H7GA 0.9800 . ?
C7G H7GB 0.9800 . ?
C7G H7GC 0.9800 . ?
C8G H8GA 0.9800 . ?
C8G H8GB 0.9800 . ?
C8G H8GC 0.9800 . ?
C1D C2D 1.3900 . ?
C1D C6D 1.3900 . ?
C1D C8D 1.501(18) . ?
C2D C3D 1.3900 . ?
C2D H2D 0.9500 . ?
C3D C4D 1.3900 . ?
C3D H3D 0.9500 . ?
C4D C5D 1.3900 . ?
C4D C7D 1.48(3) . ?
C5D C6D 1.3900 . ?
C5D H5D 0.9500 . ?
C6D H6D 0.9500 . ?
C7D H7DA 0.9800 . ?
C7D H7DB 0.9800 . ?
C7D H7DC 0.9800 . ?
C8D H8D1 0.9800 . ?
C8D H8D2 0.9800 . ?
C8D H8D3 0.9800 . ?
C1E C2E 1.3900 . ?
C1E C6E 1.3900 . ?
C1E H1E 0.9500 . ?
C2E C3E 1.3900 . ?
C2E H2E 0.9500 . ?
C3E C4E 1.3900 . ?
C3E C8E 1.459(17) . ?
C4E C5E 1.3900 . ?
C4E H4E 0.9500 . ?
C5E C6E 1.3900 . ?
C5E H5E 0.9500 . ?
C6E C7E 1.476(17) . ?
C7E H7EA 0.9800 . ?
C7E H7EB 0.9800 . ?
C7E H7EC 0.9800 . ?
C8E H8EA 0.9800 . ?
C8E H8EB 0.9800 . ?
C8E H8EC 0.9800 . ?

loop_
_geom_torsion_atom_site_label_1
_geom_torsion_atom_site_label_2
_geom_torsion_atom_site_label_3
_geom_torsion_atom_site_label_4
_geom_torsion
_geom_torsion_site_symmetry_1
_geom_torsion_site_symmetry_2
_geom_torsion_site_symmetry_3
_geom_torsion_site_symmetry_4
_geom_torsion_publ_flag
C9 N1 C1 C2 1.5(17) . . . . ?
Zn1 N1 C1 C2 -170.7(8) . . . . ?
C7 C2 C1 N1 -0.5(17) . . . . ?
C3 C2 C1 N1 179.5(11) . . . . ?
C7 C2 C3 C4 0.1(17) . . . . ?
C1 C2 C3 C4 -179.9(11) . . . . ?
C2 C3 C4 C5 -0.6(18) . . . . ?
C3 C4 C5 C6 1.1(17) . . . . ?
C4 C5 C6 O1 179.4(10) . . . . ?
C4 C5 C6 C7 -1.1(17) . . . . ?
C10 O1 C6 C5 -7.2(15) . . . . ?
C10 O1 C6 C7 173.3(9) . . . . ?
C5 C6 C7 C8 -178.9(10) . . . . ?
O1 C6 C7 C8 0.7(15) . . . . ?
C5 C6 C7 C2 0.6(16) . . . . ?
O1 C6 C7 C2 -179.8(9) . . . . ?
C3 C2 C7 C8 179.4(10) . . . . ?
C1 C2 C7 C8 -0.6(15) . . . . ?
C3 C2 C7 C6 -0.1(16) . . . . ?
C1 C2 C7 C6 179.9(10) . . . . ?
C6 C7 C8 C9 -179.9(10) . . . . ?
C2 C7 C8 C9 0.6(15) . . . . ?
C1 N1 C9 C8 -1.5(16) . . . . ?
Zn1 N1 C9 C8 170.7(8) . . . . ?
C7 C8 C9 N1 0.4(16) . . . . ?
C6 O1 C10 C15 -175.6(9) . . . . ?
C24 C11 C12 C13 -2(3) . . . . ?
C11 C12 C13 C14 4(3) . . . . ?
C12 C13 C14 C15 176.5(15) . . . . ?
C12 C13 C14 C23 -3(2) . . . . ?
C13 C14 C15 C16 176.8(15) . . . . ?
C23 C14 C15 C16 -4(2) . . . . ?
C13 C14 C15 C10 -1.4(19) . . . . ?
C23 C14 C15 C10 178.3(11) . . . . ?
O1 C10 C15 C14 77.0(14) . . . . ?
O1 C10 C15 C16 -101.2(16) . . . . ?
C14 C15 C16 C17 -177.0(19) . . . . ?
C10 C15 C16 C17 1(3) . . . . ?
C14 C15 C16 C21 1(3) . . . . ?
C10 C15 C16 C21 179.0(15) . . . . ?
C15 C16 C17 C18 -176(3) . . . . ?
C21 C16 C17 C18 6(4) . . . . ?
C16 C17 C18 C19 -5(5) . . . . ?
C17 C18 C19 C20 2(5) . . . . ?
C18 C19 C20 C21 2(5) . . . . ?
C19 C20 C21 C22 176(3) . . . . ?
C19 C20 C21 C16 -1(4) . . . . ?
C15 C16 C21 C22 2(3) . . . . ?
C17 C16 C21 C22 -179.6(19) . . . . ?
C15 C16 C21 C20 180(2) . . . . ?
C17 C16 C21 C20 -2(3) . . . . ?
C20 C21 C22 C23 -179.9(19) . . . . ?
C16 C21 C22 C23 -3(2) . . . . ?
C20 C21 C22 C25 4(3) . . . . ?
C16 C21 C22 C25 -179.2(15) . . . . ?
C21 C22 C23 C24 -178.2(15) . . . . ?
C25 C22 C23 C24 -1.9(19) . . . . ?
C21 C22 C23 C14 0(2) . . . . ?
C25 C22 C23 C14 176.4(11) . . . . ?
C15 C14 C23 C22 3.1(18) . . . . ?
C13 C14 C23 C22 -177.3(12) . . . . ?
C15 C14 C23 C24 -178.5(13) . . . . ?
C13 C14 C23 C24 1.1(18) . . . . ?
C12 C11 C24 C23 0(3) . . . . ?
C22 C23 C24 C11 178.6(15) . . . . ?
C14 C23 C24 C11 0(2) . . . . ?
C26 O2 C25 C22 -178.9(9) . . . . ?
C21 C22 C25 O2 95.2(15) . . . . ?
C23 C22 C25 O2 -81.1(13) . . . . ?
C25 O2 C26 C27 10.3(15) . . . . ?
C25 O2 C26 C34 -172.8(9) . . . . ?
O2 C26 C27 C28 178.4(9) . . . . ?
C34 C26 C27 C28 1.7(15) . . . . ?
C26 C27 C28 C29 0.9(15) . . . . ?
C27 C28 C29 C30 -1.8(15) . . . . ?
C28 C29 C30 C31 179.8(10) . . . . ?
C28 C29 C30 C34 0.0(14) . . . . ?
C32 N2 C31 C30 -1.4(15) . . . . ?
Zn2 N2 C31 C30 170.3(7) . . . . ?
C29 C30 C31 N2 -179.6(9) . . . . ?
C34 C30 C31 N2 0.2(14) . . . . ?
C31 N2 C32 C33 2.3(15) . . . . ?
Zn2 N2 C32 C33 -169.5(8) . . . . ?
N2 C32 C33 C34 -2.0(16) . . . . ?
C27 C26 C34 C30 -3.5(15) . . . . ?
O2 C26 C34 C30 179.5(8) . . . . ?
C27 C26 C34 C33 179.5(9) . . . . ?
O2 C26 C34 C33 2.4(14) . . . . ?
C31 C30 C34 C26 -177.2(9) . . . . ?
C29 C30 C34 C26 2.6(13) . . . . ?
C31 C30 C34 C33 0.1(13) . . . . ?
C29 C30 C34 C33 179.9(9) . . . . ?
C32 C33 C34 C26 178.0(10) . . . . ?
C32 C33 C34 C30 0.8(14) . . . . ?
C43 N3 C35 C36 1.9(17) . . . . ?
Zn2 N3 C35 C36 -165.6(9) . . . . ?
N3 C35 C36 C37 178.9(12) . . . . ?
N3 C35 C36 C41 1.7(18) . . . . ?
C35 C36 C37 C38 -175.9(12) . . . . ?
C41 C36 C37 C38 1.2(19) . . . . ?
C36 C37 C38 C39 0(2) . . . . ?
C37 C38 C39 C40 0(2) . . . . ?
C38 C39 C40 O3 179.8(13) . . . . ?
C38 C39 C40 C41 -1(2) . . . . ?
C44 O3 C40 C39 5(2) . . . . ?
C44 O3 C40 C41 -173.6(12) . . . . ?
C39 C40 C41 C42 -177.7(13) . . . . ?
O3 C40 C41 C42 1.4(19) . . . . ?
C39 C40 C41 C36 3(2) . . . . ?
O3 C40 C41 C36 -178.0(11) . . . . ?
C35 C36 C41 C40 174.4(11) . . . . ?
C37 C36 C41 C40 -2.9(18) . . . . ?
C35 C36 C41 C42 -5.1(17) . . . . ?
C37 C36 C41 C42 177.7(11) . . . . ?
C40 C41 C42 C43 -174.3(12) . . . . ?
C36 C41 C42 C43 5.1(18) . . . . ?
C35 N3 C43 C42 -1.9(18) . . . . ?
Zn2 N3 C43 C42 166.0(9) . . . . ?
C41 C42 C43 N3 -1.7(19) . . . . ?
C40 O3 C44 C45 171.7(11) . . . . ?
O3 C44 C45 C58 96.9(14) . . . . ?
O3 C44 C45 C46 -80.5(13) . . . . ?
C58 C45 C46 C47 -174.6(11) . . . . ?
C44 C45 C46 C47 2.8(15) . . . . ?
C58 C45 C46 C51 4.3(15) . . . . ?
C44 C45 C46 C51 -178.3(9) . . . . ?
C45 C46 C47 C48 179.4(12) . . . . ?
C51 C46 C47 C48 0.5(18) . . . . ?
C46 C47 C48 C49 -1(2) . . . . ?
C47 C48 C49 C50 2(2) . . . . ?
C48 C49 C50 C51 -1(2) . . . . ?
C49 C50 C51 C52 -177.9(12) . . . . ?
C49 C50 C51 C46 0.7(17) . . . . ?
C45 C46 C51 C52 -0.5(14) . . . . ?
C47 C46 C51 C52 178.5(10) . . . . ?
C45 C46 C51 C50 -179.2(10) . . . . ?
C47 C46 C51 C50 -0.2(14) . . . . ?
C50 C51 C52 C53 173.8(11) . . . . ?
C46 C51 C52 C53 -4.7(15) . . . . ?
C50 C51 C52 C59 -3.3(16) . . . . ?
C46 C51 C52 C59 178.1(9) . . . . ?
C51 C52 C53 C54 -172.4(12) . . . . ?
C59 C52 C53 C54 4.8(17) . . . . ?
C51 C52 C53 C58 6.1(16) . . . . ?
C59 C52 C53 C58 -176.8(10) . . . . ?
C52 C53 C54 C55 179.4(15) . . . . ?
C58 C53 C54 C55 1(2) . . . . ?
C53 C54 C55 C56 -1(3) . . . . ?
C54 C55 C56 C57 0(3) . . . . ?
C55 C56 C57 C58 1(3) . . . . ?
C46 C45 C58 C53 -3.0(17) . . . . ?
C44 C45 C58 C53 179.8(10) . . . . ?
C46 C45 C58 C57 173.9(11) . . . . ?
C44 C45 C58 C57 -3.3(18) . . . . ?
C52 C53 C58 C45 -2.1(17) . . . . ?
C54 C53 C58 C45 176.4(12) . . . . ?
C52 C53 C58 C57 -179.0(11) . . . . ?
C54 C53 C58 C57 -0.5(18) . . . . ?
C56 C57 C58 C45 -177.2(14) . . . . ?
C56 C57 C58 C53 0(2) . . . . ?
C60 O4 C59 C52 167.6(11) . . . . ?
C51 C52 C59 O4 90.8(12) . . . . ?
C53 C52 C59 O4 -86.5(13) . . . . ?
C6F C1F C2F C3F 0.0 . . . . ?
C8F C1F C2F C3F -177(5) . . . . ?
C1F C2F C3F C4F 0.0 . . . . ?
C2F C3F C4F C5F 0.0 . . . . ?
C2F C3F C4F C7F 174(4) . . . . ?
C3F C4F C5F C6F 0.0 . . . . ?
C7F C4F C5F C6F -174(4) . . . . ?
C4F C5F C6F C1F 0.0 . . . . ?
C2F C1F C6F C5F 0.0 . . . . ?
C8F C1F C6F C5F 177(4) . . . . ?
C59 O4 C60 C61 2(2) . . . . ?
C59 O4 C60 C68 -173.9(12) . . . . ?
O4 C60 C61 C62 -177.4(14) . . . . ?
C68 C60 C61 C62 -1(2) . . . . ?
C60 C61 C62 C63 1(3) . . . . ?
C61 C62 C63 C64 1(3) . . . . ?
C62 C63 C64 C68 -2(2) . . . . ?
C62 C63 C64 C65 -180.0(15) . . . . ?
C66 N4 C65 C64 -2(2) . . . . ?
Zn1 N4 C65 C64 173.1(11) . . . . ?
C68 C64 C65 N4 0(2) . . . . ?
C63 C64 C65 N4 178.5(15) . . . . ?
C65 N4 C66 C67 2(2) . . . . ?
Zn1 N4 C66 C67 -172.5(13) . . . . ?
N4 C66 C67 C68 -1(3) . . . . ?
C65 C64 C68 C67 1(2) . . . . ?
C63 C64 C68 C67 -177.4(14) . . . . ?
C65 C64 C68 C60 179.3(13) . . . . ?
C63 C64 C68 C60 1(2) . . . . ?
C66 C67 C68 C64 0(2) . . . . ?
C66 C67 C68 C60 -178.5(15) . . . . ?
C61 C60 C68 C64 1(2) . . . . ?
O4 C60 C68 C64 177.1(12) . . . . ?
C61 C60 C68 C67 178.9(15) . . . . ?
O4 C60 C68 C67 -5(2) . . . . ?
C6A C1A C2A C3A 1.0(18) . . . . ?
C7A C1A C2A C3A 178.8(12) . . . . ?
C1A C2A C3A C4A 0.3(17) . . . . ?
C2A C3A C4A C5A -1.6(15) . . . . ?
C2A C3A C4A C8A 178.3(11) . . . . ?
C3A C4A C5A C6A 1.7(15) . . . . ?
C8A C4A C5A C6A -178.2(11) . . . . ?
C2A C1A C6A C5A -0.9(18) . . . . ?
C7A C1A C6A C5A -178.7(13) . . . . ?
C4A C5A C6A C1A -0.4(18) . . . . ?
C6C C1C C2C C3C 0.0 . . . . ?
C8C C1C C2C C3C -174(4) . . . . ?
C1C C2C C3C C4C 0.0 . . . . ?
C2C C3C C4C C5C 0.0 . . . . ?
C2C C3C C4C C7C -172(3) . . . . ?
C3C C4C C5C C6C 0.0 . . . . ?
C7C C4C C5C C6C 172(3) . . . . ?
C4C C5C C6C C1C 0.0 . . . . ?
C2C C1C C6C C5C 0.0 . . . . ?
C8C C1C C6C C5C 173(4) . . . . ?
C5C C4C C7C C7C 180(10) . . . 2_666 ?
C3C C4C C7C C7C -9(13) . . . 2_666 ?
C6B C1B C2B C3B 0.0 . . . . ?
C7B C1B C2B C3B 173(3) . . . . ?
C1B C2B C3B C4B 0.0 . . . . ?
C2B C3B C4B C5B 0.0 . . . . ?
C2B C3B C4B C8B 175(3) . . . . ?
C3B C4B C5B C6B 0.0 . . . . ?
C8B C4B C5B C6B -175(3) . . . . ?
C4B C5B C6B C1B 0.0 . . . . ?
C2B C1B C6B C5B 0.0 . . . . ?
C7B C1B C6B C5B -174(3) . . . . ?
C6G C1G C2G C3G 0.0 . . . . ?
C7G C1G C2G C3G -176(5) . . . . ?
C1G C2G C3G C4G 0.0 . . . . ?
C2G C3G C4G C5G 0.0 . . . . ?
C2G C3G C4G C8G -174(5) . . . . ?
C3G C4G C5G C6G 0.0 . . . . ?
C8G C4G C5G C6G 173(6) . . . . ?
C4G C5G C6G C1G 0.0 . . . . ?
C2G C1G C6G C5G 0.0 . . . . ?
C7G C1G C6G C5G 176(5) . . . . ?
C6D C1D C2D C3D 0.0 . . . . ?
C8D C1D C2D C3D 177(3) . . . . ?
C1D C2D C3D C4D 0.0 . . . . ?
C2D C3D C4D C5D 0.0 . . . . ?
C2D C3D C4D C7D -179.3(19) . . . . ?
C3D C4D C5D C6D 0.0 . . . . ?
C7D C4D C5D C6D 179(2) . . . . ?
C4D C5D C6D C1D 0.0 . . . . ?
C2D C1D C6D C5D 0.0 . . . . ?
C8D C1D C6D C5D -177(3) . . . . ?
C6E C1E C2E C3E 0.0 . . . . ?
C1E C2E C3E C4E 0.0 . . . . ?
C1E C2E C3E C8E 177(3) . . . . ?
C2E C3E C4E C5E 0.0 . . . . ?
C8E C3E C4E C5E -178(2) . . . . ?
C3E C4E C5E C6E 0.0 . . . . ?
C4E C5E C6E C1E 0.0 . . . . ?
C4E C5E C6E C7E -177(2) . . . . ?
C2E C1E C6E C5E 0.0 . . . . ?
C2E C1E C6E C7E 177(2) . . . . ?
